data_7701782
loop_
_publ_author_name
'Arp, Fabian F.'
'Bhuvanesh, Nattamai'
'Bl\"umel, Janet'

_publ_section_title
;
 Hydrogen peroxide adducts of triarylphosphine oxides.
;
_journal_issue 38
_journal_name_full 'Dalton transactions (Cambridge, England : 2003)'
_journal_page_first 14312
_journal_page_last 14325
_journal_paper_doi 10.1039/c9dt03070k
_journal_volume 48
_journal_year 2019
_chemical_formula_moiety 'C21 H21 O1 P1'
_chemical_formula_sum 'C21 H21 O P'
_chemical_formula_weight 320.35
_space_group_crystal_system trigonal
_space_group_IT_number 148
_space_group_name_Hall '-R 3'
_space_group_name_H-M_alt 'R -3 :H'
_atom_sites_solution_hydrogens geom
_audit_creation_date 2019-03-21
_audit_creation_method
;
Olex2 1.2
(compiled 2018.05.29 svn.r3508 for OlexSys, GUI svn.r5506)
;
_audit_update_record
;
2019-06-28 deposited with the CCDC.	2019-08-27 downloaded from the CCDC.
;
_cell_angle_alpha 90
_cell_angle_beta 90
_cell_angle_gamma 120
_cell_formula_units_Z 6
_cell_length_a 12.4223(6)
_cell_length_b 12.4223(6)
_cell_length_c 19.7979(11)
_cell_measurement_reflns_used 9933
_cell_measurement_temperature 110.0
_cell_measurement_theta_max 27.503
_cell_measurement_theta_min 2.796
_cell_volume 2645.8(2)
_computing_cell_refinement 'SAINT V8.38A (Bruker AXS, 2016)'
_computing_data_reduction 'SAINT V8.38A (Bruker AXS, 2016)'
_computing_molecular_graphics 'Olex2 (Dolomanov et al., 2009)'
_computing_publication_material 'Olex2 (Dolomanov et al., 2009)'
_computing_structure_refinement 'XL (Sheldrick, 2008)'
_computing_structure_solution 'ShelXT (Sheldrick, 2015)'
_diffrn_ambient_temperature 110.0
_diffrn_detector_area_resol_mean 7.9
_diffrn_detector_type 'CCD area detector'
_diffrn_measured_fraction_theta_full 0.997
_diffrn_measured_fraction_theta_max 0.998
_diffrn_measurement_device 'three-circle diffractometer'
_diffrn_measurement_device_type 'Bruker APEX-II CCD'
_diffrn_measurement_method '\f and \w scans'
_diffrn_radiation_type MoK\a
_diffrn_radiation_wavelength 0.71073
_diffrn_reflns_av_R_equivalents 0.0343
_diffrn_reflns_av_unetI/netI 0.0168
_diffrn_reflns_Laue_measured_fraction_full 0.997
_diffrn_reflns_Laue_measured_fraction_max 0.998
_diffrn_reflns_limit_h_max 16
_diffrn_reflns_limit_h_min -16
_diffrn_reflns_limit_k_max 16
_diffrn_reflns_limit_k_min -16
_diffrn_reflns_limit_l_max 25
_diffrn_reflns_limit_l_min -25
_diffrn_reflns_number 10958
_diffrn_reflns_point_group_measured_fraction_full 0.997
_diffrn_reflns_point_group_measured_fraction_max 0.998
_diffrn_reflns_theta_full 25.242
_diffrn_reflns_theta_max 27.463
_diffrn_reflns_theta_min 2.796
_diffrn_standards_number 0
_exptl_absorpt_coefficient_mu 0.158
_exptl_absorpt_correction_T_max 0.4305
_exptl_absorpt_correction_T_min 0.3923
_exptl_absorpt_correction_type multi-scan
_exptl_absorpt_process_details
'SADABS-2016/2 (Bruker,2016/2) was used for absorption correction. wR2(int) was 0.1268 before and 0.0657 after correction. The Ratio of minimum to maximum transmission is 0.9113. The \l/2 correction factor is Not present.'
_exptl_crystal_colour colourless
_exptl_crystal_colour_primary colourless
_exptl_crystal_density_diffrn 1.206
_exptl_crystal_description block
_exptl_crystal_F_000 1020
_exptl_crystal_size_max 0.459
_exptl_crystal_size_mid 0.402
_exptl_crystal_size_min 0.259
_refine_diff_density_max 0.313
_refine_diff_density_min -0.381
_refine_diff_density_rms 0.044
_refine_ls_extinction_method none
_refine_ls_goodness_of_fit_ref 1.085
_refine_ls_hydrogen_treatment constr
_refine_ls_matrix_type full
_refine_ls_number_parameters 71
_refine_ls_number_reflns 1354
_refine_ls_number_restraints 0
_refine_ls_restrained_S_all 1.085
_refine_ls_R_factor_all 0.0421
_refine_ls_R_factor_gt 0.0368
_refine_ls_shift/su_max 0.000
_refine_ls_shift/su_mean 0.000
_refine_ls_structure_factor_coef Fsqd
_refine_ls_weighting_details 'w=1/[\s^2^(Fo^2^)+(0.0255P)^2^+5.0067P] where P=(Fo^2^+2Fc^2^)/3'
_refine_ls_weighting_scheme calc
_refine_ls_wR_factor_gt 0.0844
_refine_ls_wR_factor_ref 0.0890
_reflns_Friedel_coverage 0.000
_reflns_number_gt 1215
_reflns_number_total 1354
_reflns_threshold_expression 'I > 2\s(I)'
_cod_data_source_file c9dt03070k2.cif
_cod_data_source_block fe361
_cod_original_cell_volume 2645.8(3)
_cod_original_sg_symbol_H-M 'R -3'
_cod_database_code 7701782
_shelx_shelxl_version_number 2018/3
_shelx_space_group_comment
;
The symmetry employed for this shelxl refinement is uniquely defined
by the following loop, which should always be used as a source of
symmetry information in preference to the above space-group names.
They are only intended as comments.
;
_shelx_estimated_absorpt_t_max 0.960
_shelx_estimated_absorpt_t_min 0.931
_olex2_refinement_description
;
1. Fixed Uiso
 At 1.2 times of:
  All C(H) groups
 At 1.5 times of:
  All C(H,H,H) groups
2.a Aromatic/amide H refined with riding coordinates:
 C2(H2), C3(H3), C5(H5), C6(H6)
2.b Idealised Me refined as rotating group:
 C7(H7A,H7B,H7C)
;
_olex2_submission_special_instructions 'No special instructions were received'

loop_
_space_group_symop_operation_xyz
'x, y, z'
'-y, x-y, z'
'-x+y, -x, z'
'x+2/3, y+1/3, z+1/3'
'-y+2/3, x-y+1/3, z+1/3'
'-x+y+2/3, -x+1/3, z+1/3'
'x+1/3, y+2/3, z+2/3'
'-y+1/3, x-y+2/3, z+2/3'
'-x+y+1/3, -x+2/3, z+2/3'
'-x, -y, -z'
'y, -x+y, -z'
'x-y, x, -z'
'-x+2/3, -y+1/3, -z+1/3'
'y+2/3, -x+y+1/3, -z+1/3'
'x-y+2/3, x+1/3, -z+1/3'
'-x+1/3, -y+2/3, -z+2/3'
'y+1/3, -x+y+2/3, -z+2/3'
'x-y+1/3, x+2/3, -z+2/3'

loop_
_atom_site_label
_atom_site_type_symbol
_atom_site_fract_x
_atom_site_fract_y
_atom_site_fract_z
_atom_site_U_iso_or_equiv
_atom_site_adp_type
_atom_site_occupancy
_atom_site_site_symmetry_order
_atom_site_calc_flag
_atom_site_refinement_flags_posn
_atom_site_refinement_flags_adp
_atom_site_refinement_flags_occupancy
P1 P 0.333333 0.666667 0.49796(3) 0.02108(16) Uani 1 3 d S T P
O1 O 0.333333 0.666667 0.42277(8) 0.0303(4) Uani 1 3 d S T P
C1 C 0.28602(12) 0.51581(12) 0.53377(6) 0.0209(3) Uani 1 1 d . . .
C2 C 0.21082(13) 0.47043(13) 0.59087(7) 0.0228(3) Uani 1 1 d . . .
H2 H 0.181520 0.519488 0.612114 0.027 Uiso 1 1 calc R . .
C3 C 0.17812(13) 0.35413(13) 0.61714(7) 0.0242(3) Uani 1 1 d . . .
H3 H 0.126384 0.324613 0.655963 0.029 Uiso 1 1 calc R . .
C4 C 0.22017(12) 0.28047(13) 0.58733(7) 0.0248(3) Uani 1 1 d . . .
C5 C 0.29482(14) 0.32599(14) 0.52995(8) 0.0284(3) Uani 1 1 d . . .
H5 H 0.323971 0.276784 0.508741 0.034 Uiso 1 1 calc R . .
C6 C 0.32744(13) 0.44163(14) 0.50319(7) 0.0268(3) Uani 1 1 d . . .
H6 H 0.378088 0.470479 0.463941 0.032 Uiso 1 1 calc R . .
C7 C 0.18679(15) 0.15454(15) 0.61483(9) 0.0373(4) Uani 1 1 d . . .
H7A H 0.262946 0.152745 0.625400 0.056 Uiso 1 1 calc GR . .
H7B H 0.138606 0.090699 0.581027 0.056 Uiso 1 1 calc GR . .
H7C H 0.137081 0.138202 0.655968 0.056 Uiso 1 1 calc GR . .

loop_
_atom_site_aniso_label
_atom_site_aniso_U_11
_atom_site_aniso_U_22
_atom_site_aniso_U_33
_atom_site_aniso_U_23
_atom_site_aniso_U_13
_atom_site_aniso_U_12
P1 0.0231(2) 0.0231(2) 0.0170(3) 0.000 0.000 0.01155(11)
O1 0.0367(6) 0.0367(6) 0.0175(8) 0.000 0.000 0.0184(3)
C1 0.0193(6) 0.0210(6) 0.0203(6) -0.0025(5) -0.0014(5) 0.0086(5)
C2 0.0232(7) 0.0243(7) 0.0201(6) -0.0042(5) 0.0004(5) 0.0112(6)
C3 0.0212(6) 0.0254(7) 0.0222(6) -0.0013(5) 0.0002(5) 0.0087(6)
C4 0.0184(6) 0.0226(7) 0.0307(7) -0.0006(5) -0.0038(5) 0.0083(5)
C5 0.0254(7) 0.0270(7) 0.0363(8) -0.0025(6) 0.0044(6) 0.0156(6)
C6 0.0240(7) 0.0286(7) 0.0282(7) -0.0010(6) 0.0064(5) 0.0135(6)
C7 0.0304(8) 0.0280(8) 0.0533(10) 0.0085(7) 0.0026(7) 0.0143(7)

loop_
_atom_type_symbol
_atom_type_description
_atom_type_scat_dispersion_real
_atom_type_scat_dispersion_imag
_atom_type_scat_source
C C 0.0033 0.0016 'International Tables Vol C Tables 4.2.6.8 and 6.1.1.4'
H H 0.0000 0.0000 'International Tables Vol C Tables 4.2.6.8 and 6.1.1.4'
O O 0.0106 0.0060 'International Tables Vol C Tables 4.2.6.8 and 6.1.1.4'
P P 0.1023 0.0942 'International Tables Vol C Tables 4.2.6.8 and 6.1.1.4'

loop_
_geom_angle_atom_site_label_1
_geom_angle_atom_site_label_2
_geom_angle_atom_site_label_3
_geom_angle
_geom_angle_site_symmetry_1
_geom_angle_site_symmetry_3
O1 P1 C1 113.13(4) . 3_565
O1 P1 C1 113.13(4) . 2_665
O1 P1 C1 113.13(4) . .
C1 P1 C1 105.58(5) 3_565 2_665
C1 P1 C1 105.58(5) 2_665 .
C1 P1 C1 105.58(5) 3_565 .
C2 C1 P1 122.89(10) . .
C2 C1 C6 118.55(13) . .
C6 C1 P1 118.56(10) . .
C1 C2 H2 119.6 . .
C3 C2 C1 120.79(13) . .
C3 C2 H2 119.6 . .
C2 C3 H3 119.6 . .
C2 C3 C4 120.90(13) . .
C4 C3 H3 119.6 . .
C3 C4 C5 118.09(13) . .
C3 C4 C7 122.07(13) . .
C5 C4 C7 119.84(13) . .
C4 C5 H5 119.3 . .
C6 C5 C4 121.42(13) . .
C6 C5 H5 119.3 . .
C1 C6 H6 119.9 . .
C5 C6 C1 120.24(13) . .
C5 C6 H6 119.9 . .
C4 C7 H7A 109.5 . .
C4 C7 H7B 109.5 . .
C4 C7 H7C 109.5 . .
H7A C7 H7B 109.5 . .
H7A C7 H7C 109.5 . .
H7B C7 H7C 109.5 . .

loop_
_geom_bond_atom_site_label_1
_geom_bond_atom_site_label_2
_geom_bond_distance
_geom_bond_site_symmetry_2
P1 O1 1.4885(17) .
P1 C1 1.8051(14) 2_665
P1 C1 1.8051(14) .
P1 C1 1.8051(14) 3_565
C1 C2 1.3935(18) .
C1 C6 1.3980(19) .
C2 H2 0.9500 .
C2 C3 1.391(2) .
C3 H3 0.9500 .
C3 C4 1.3916(19) .
C4 C5 1.395(2) .
C4 C7 1.506(2) .
C5 H5 0.9500 .
C5 C6 1.388(2) .
C6 H6 0.9500 .
C7 H7A 0.9800 .
C7 H7B 0.9800 .
C7 H7C 0.9800 .

loop_
_geom_torsion_atom_site_label_1
_geom_torsion_atom_site_label_2
_geom_torsion_atom_site_label_3
_geom_torsion_atom_site_label_4
_geom_torsion
_geom_torsion_site_symmetry_1
P1 C1 C2 C3 -179.15(10) .
P1 C1 C6 C5 178.86(11) .
O1 P1 C1 C2 -140.75(10) .
O1 P1 C1 C6 39.77(12) .
C1 P1 C1 C2 -16.52(13) 3_565
C1 P1 C1 C2 95.03(9) 2_665
C1 P1 C1 C6 164.00(11) 3_565
C1 P1 C1 C6 -84.45(15) 2_665
C1 C2 C3 C4 0.4(2) .
C2 C1 C6 C5 -0.6(2) .
C2 C3 C4 C5 -0.7(2) .
C2 C3 C4 C7 179.71(13) .
C3 C4 C5 C6 0.4(2) .
C4 C5 C6 C1 0.3(2) .
C6 C1 C2 C3 0.3(2) .
C7 C4 C5 C6 179.98(14) .
